data_7116818
loop_
_publ_author_name
'Nikoletta B. Bathori'
'Luigi R. Nassimbeni'
'Jacco van de Streek'

_publ_section_title
;
 One hydrogen bond does not a separation make, or does it? Resolution of
 amines by diacetoneketogulonic acid
;
_journal_name_full Chem.Commun.
_journal_page_first 5664
_journal_paper_doi 10.1039/C5cc00440C
_journal_volume 51
_journal_year 2015
_chemical_absolute_configuration rm
_chemical_formula_moiety 'C12 H17 O7, C8 H12 N'
_chemical_formula_sum 'C20 H29 N O7'
_chemical_formula_weight 395.44
_chemical_name_systematic
; 
 ? 
;
_space_group_IT_number 4
_symmetry_cell_setting monoclinic
_symmetry_space_group_name_Hall 'P 2yb'
_symmetry_space_group_name_H-M 'P 1 21 1'
_atom_sites_solution_hydrogens geom
_atom_sites_solution_primary direct
_atom_sites_solution_secondary difmap
_audit_creation_method SHELXL-97
_audit_update_record
;
2013-07-16 deposited with the CCDC.
2015-02-17 downloaded from the CCDC.
;
_cell_angle_alpha 90.00
_cell_angle_beta 102.86(3)
_cell_angle_gamma 90.00
_cell_formula_units_Z 2
_cell_length_a 14.634(3)
_cell_length_b 6.2305(12)
_cell_length_c 11.855(2)
_cell_measurement_reflns_used 4682
_cell_measurement_temperature 173(2)
_cell_measurement_theta_max 28.37
_cell_measurement_theta_min 2.01
_cell_volume 1053.8(4)
_computing_structure_refinement 'SHELXL-97 (Sheldrick, 1997)'
_computing_structure_solution 'SHELXS-97 (Sheldrick, 1990)'
_diffrn_ambient_temperature 173(2)
_diffrn_measured_fraction_theta_full 0.996
_diffrn_measured_fraction_theta_max 0.996
_diffrn_radiation_monochromator graphite
_diffrn_radiation_source 'fine-focus sealed tube'
_diffrn_radiation_type MoK\a
_diffrn_radiation_wavelength 0.71073
_diffrn_reflns_av_R_equivalents 0.0161
_diffrn_reflns_av_sigmaI/netI 0.0260
_diffrn_reflns_limit_h_max 15
_diffrn_reflns_limit_h_min -19
_diffrn_reflns_limit_k_max 8
_diffrn_reflns_limit_k_min -8
_diffrn_reflns_limit_l_max 15
_diffrn_reflns_limit_l_min -15
_diffrn_reflns_number 8188
_diffrn_reflns_theta_full 28.37
_diffrn_reflns_theta_max 28.37
_diffrn_reflns_theta_min 2.01
_exptl_absorpt_coefficient_mu 0.094
_exptl_absorpt_correction_type none
_exptl_crystal_colour colorless
_exptl_crystal_density_diffrn 1.246
_exptl_crystal_density_method 'not measured'
_exptl_crystal_description rod
_exptl_crystal_F_000 424
_exptl_crystal_size_max 0.20
_exptl_crystal_size_mid 0.18
_exptl_crystal_size_min 0.15
_refine_diff_density_max 0.239
_refine_diff_density_min -0.158
_refine_diff_density_rms 0.033
_refine_ls_abs_structure_details 'Flack H D (1983), Acta Cryst. A39, 876-881'
_refine_ls_extinction_expression Fc^*^=kFc[1+0.001xFc^2^\l^3^/sin(2\q)]^-1/4^
_refine_ls_extinction_method SHELXL
_refine_ls_goodness_of_fit_ref 1.016
_refine_ls_hydrogen_treatment noref
_refine_ls_matrix_type full
_refine_ls_number_parameters 262
_refine_ls_number_reflns 4682
_refine_ls_number_restraints 4
_refine_ls_restrained_S_all 1.018
_refine_ls_R_factor_all 0.0420
_refine_ls_R_factor_gt 0.0351
_refine_ls_shift/su_max 0.000
_refine_ls_shift/su_mean 0.000
_refine_ls_structure_factor_coef Fsqd
_refine_ls_weighting_details 'calc w=1/[\s^2^(Fo^2^)+(0.0492P)^2^+0.1055P] where P=(Fo^2^+2Fc^2^)/3'
_refine_ls_weighting_scheme calc
_refine_ls_wR_factor_gt 0.0848
_refine_ls_wR_factor_ref 0.0888
_reflns_number_gt 4129
_reflns_number_total 4682
_reflns_threshold_expression >2sigma(I)
_cod_data_source_file c5cc00440c2.cif
_cod_data_source_block spea
_cod_original_sg_symbol_H-M P21
_cod_database_code 7116818

loop_
_symmetry_equiv_pos_as_xyz
'x, y, z'
'-x, y+1/2, -z'

loop_
_atom_site_label
_atom_site_type_symbol
_atom_site_fract_x
_atom_site_fract_y
_atom_site_fract_z
_atom_site_U_iso_or_equiv
_atom_site_adp_type
_atom_site_occupancy
_atom_site_symmetry_multiplicity
_atom_site_calc_flag
_atom_site_refinement_flags
O1 O 0.24133(8) 0.78174(17) -0.25009(9) 0.0303(2) Uani 1 1 d .
C2 C 0.24684(10) 0.8819(2) -0.14071(12) 0.0238(3) Uani 1 1 d .
O3 O 0.26785(7) 0.72706(16) -0.05221(9) 0.0269(2) Uani 1 1 d .
C4 C 0.18091(11) 0.6425(2) -0.03398(14) 0.0293(3) Uani 1 1 d .
H4 H 0.1553 0.5334 -0.0947 0.035 Uiso 1 1 calc R
C5 C 0.19605(12) 0.5427(3) 0.08393(16) 0.0374(4) Uani 1 1 d .
H5B H 0.1401 0.4573 0.0893 0.045 Uiso 1 1 calc R
H5A H 0.2503 0.4440 0.0951 0.045 Uiso 1 1 calc R
O6 O 0.21269(8) 0.70051(19) 0.17355(10) 0.0361(3) Uani 1 1 d .
C7 C 0.14419(12) 0.8657(3) 0.16002(14) 0.0336(3) Uani 1 1 d .
O8 O 0.13817(7) 0.97463(17) 0.05168(9) 0.0285(2) Uani 1 1 d .
C9 C 0.11676(11) 0.8397(2) -0.04820(13) 0.0267(3) Uani 1 1 d .
H9 H 0.0490 0.7991 -0.0689 0.032 Uiso 1 1 calc R
C10 C 0.14620(10) 0.9621(2) -0.14518(12) 0.0254(3) Uani 1 1 d .
H10 H 0.1427 1.1213 -0.1363 0.030 Uiso 1 1 calc R
O11 O 0.09216(7) 0.8871(2) -0.25287(9) 0.0352(3) Uani 1 1 d .
C12 C 0.15478(11) 0.8399(3) -0.32638(14) 0.0346(4) Uani 1 1 d .
C13 C 0.32752(10) 1.0470(2) -0.11815(12) 0.0240(3) Uani 1 1 d .
O14 O 0.30616(9) 1.23972(17) -0.12447(12) 0.0403(3) Uani 1 1 d .
O15 O 0.40914(7) 0.96937(16) -0.09682(9) 0.0274(2) Uani 1 1 d .
C16 C 0.18170(15) 1.0286(3) 0.25219(14) 0.0471(4) Uani 1 1 d .
H16B H 0.1868 0.9636 0.3286 0.071 Uiso 1 1 calc R
H16C H 0.1390 1.1517 0.2438 0.071 Uiso 1 1 calc R
H16A H 0.2437 1.0769 0.2442 0.071 Uiso 1 1 calc R
C17 C 0.04824(13) 0.7795(3) 0.16859(18) 0.0462(5) Uani 1 1 d .
H17C H 0.0231 0.6888 0.1014 0.069 Uiso 1 1 calc R
H17B H 0.0055 0.8999 0.1704 0.069 Uiso 1 1 calc R
H17A H 0.0546 0.6947 0.2395 0.069 Uiso 1 1 calc R
C18 C 0.11672(15) 0.6490(4) -0.4000(2) 0.0589(6) Uani 1 1 d .
H18A H 0.1121 0.5260 -0.3501 0.088 Uiso 1 1 calc R
H18C H 0.1589 0.6136 -0.4510 0.088 Uiso 1 1 calc R
H18B H 0.0544 0.6834 -0.4469 0.088 Uiso 1 1 calc R
C19 C 0.17005(15) 1.0359(4) -0.39593(17) 0.0506(5) Uani 1 1 d .
H19A H 0.1108 1.0763 -0.4482 0.076 Uiso 1 1 calc R
H19B H 0.2166 1.0027 -0.4413 0.076 Uiso 1 1 calc R
H19C H 0.1926 1.1552 -0.3432 0.076 Uiso 1 1 calc R
C20 C 0.44750(11) 0.5611(3) -0.31907(13) 0.0309(3) Uani 1 1 d .
C21 C 0.45652(15) 0.7495(3) -0.37780(15) 0.0423(4) Uani 1 1 d .
H21 H 0.4987 0.8575 -0.3413 0.051 Uiso 1 1 calc R
C22 C 0.40383(10) 0.78212(17) -0.49090(11) 0.0527(5) Uani 1 1 d .
H22 H 0.4090 0.9132 -0.5299 0.063 Uiso 1 1 calc R
H28A H 0.4242 0.6692 -0.1113 0.029(4) Uiso 1 1 d RD
H28C H 0.4026 0.4424 -0.1193 0.027(4) Uiso 1 1 d RD
H28B H 0.4868 0.5151 -0.0367 0.042(5) Uiso 1 1 d RD
C23 C 0.34485(14) 0.6234(4) -0.54463(15) 0.0501(5) Uani 1 1 d .
H23 H 0.3107 0.6427 -0.6221 0.060 Uiso 1 1 calc R
C24 C 0.33495(13) 0.4355(4) -0.48641(15) 0.0462(5) Uani 1 1 d .
H24 H 0.2933 0.3270 -0.5235 0.055 Uiso 1 1 calc R
C25 C 0.38599(12) 0.4048(3) -0.37334(14) 0.0384(4) Uani 1 1 d .
H25 H 0.3785 0.2760 -0.3334 0.046 Uiso 1 1 calc R
C26 C 0.50793(10) 0.5249(3) -0.19905(13) 0.0294(3) Uani 1 1 d .
H26 H 0.5560 0.6416 -0.1832 0.035 Uiso 1 1 calc R
C27 C 0.55952(13) 0.3105(3) -0.18760(14) 0.0387(4) Uani 1 1 d .
H27B H 0.6018 0.3010 -0.1111 0.058 Uiso 1 1 calc R
H27A H 0.5959 0.2998 -0.2475 0.058 Uiso 1 1 calc R
H27C H 0.5139 0.1929 -0.1969 0.058 Uiso 1 1 calc R
N28 N 0.45077(8) 0.53761(15) -0.10882(9) 0.0240(2) Uani 1 1 d D

loop_
_atom_site_aniso_label
_atom_site_aniso_U_11
_atom_site_aniso_U_22
_atom_site_aniso_U_33
_atom_site_aniso_U_23
_atom_site_aniso_U_13
_atom_site_aniso_U_12
O1 0.0231(5) 0.0324(5) 0.0338(5) -0.0084(5) 0.0031(4) 0.0028(4)
C2 0.0196(6) 0.0207(6) 0.0301(7) 0.0003(6) 0.0036(5) 0.0007(6)
O3 0.0190(5) 0.0216(4) 0.0392(6) 0.0057(4) 0.0046(4) 0.0000(4)
C4 0.0212(7) 0.0222(6) 0.0437(8) 0.0021(6) 0.0058(6) -0.0031(6)
C5 0.0320(8) 0.0280(7) 0.0525(10) 0.0131(8) 0.0103(7) -0.0017(7)
O6 0.0276(6) 0.0401(6) 0.0399(6) 0.0144(5) 0.0060(5) 0.0017(5)
C7 0.0299(8) 0.0383(8) 0.0336(8) 0.0110(7) 0.0089(6) 0.0020(7)
O8 0.0283(5) 0.0283(5) 0.0289(5) 0.0033(4) 0.0062(4) -0.0009(5)
C9 0.0189(7) 0.0251(7) 0.0350(7) 0.0015(6) 0.0037(6) -0.0007(5)
C10 0.0193(6) 0.0257(6) 0.0293(7) -0.0011(6) 0.0013(5) 0.0017(6)
O11 0.0201(5) 0.0498(6) 0.0331(5) -0.0075(5) 0.0005(4) 0.0017(5)
C12 0.0232(7) 0.0442(9) 0.0341(8) -0.0076(7) 0.0014(6) 0.0022(7)
C13 0.0222(7) 0.0230(6) 0.0259(6) 0.0000(6) 0.0037(5) -0.0015(6)
O14 0.0302(6) 0.0218(5) 0.0685(8) 0.0005(5) 0.0104(6) -0.0019(5)
O15 0.0201(5) 0.0248(5) 0.0353(5) 0.0008(4) 0.0020(4) -0.0011(4)
C16 0.0571(12) 0.0523(11) 0.0312(8) 0.0042(8) 0.0083(8) 0.0009(10)
C17 0.0314(9) 0.0569(11) 0.0543(11) 0.0186(9) 0.0183(8) 0.0002(8)
C18 0.0367(11) 0.0758(14) 0.0597(12) -0.0366(12) 0.0013(9) -0.0077(10)
C19 0.0442(11) 0.0653(12) 0.0407(9) 0.0102(9) 0.0061(8) 0.0112(10)
C20 0.0270(8) 0.0385(8) 0.0290(7) 0.0040(6) 0.0103(6) 0.0040(7)
C21 0.0536(11) 0.0386(9) 0.0384(9) 0.0050(8) 0.0179(8) 0.0004(8)
C22 0.0714(15) 0.0508(11) 0.0405(9) 0.0189(9) 0.0224(10) 0.0145(10)
C23 0.0453(11) 0.0761(14) 0.0293(8) 0.0134(9) 0.0094(8) 0.0173(11)
C24 0.0339(9) 0.0667(13) 0.0354(9) 0.0034(9) 0.0021(7) -0.0029(9)
C25 0.0333(9) 0.0463(9) 0.0334(8) 0.0086(7) 0.0030(7) -0.0045(8)
C26 0.0213(7) 0.0380(8) 0.0295(7) 0.0011(6) 0.0068(6) -0.0029(6)
C27 0.0296(8) 0.0559(10) 0.0310(8) -0.0013(7) 0.0076(7) 0.0150(8)
N28 0.0208(6) 0.0237(5) 0.0268(6) 0.0009(5) 0.0042(5) 0.0012(5)

loop_
_atom_type_symbol
_atom_type_description
_atom_type_scat_dispersion_real
_atom_type_scat_dispersion_imag
_atom_type_scat_source
C C 0.0033 0.0016 'International Tables Vol C Tables 4.2.6.8 and 6.1.1.4'
H H 0.0000 0.0000 'International Tables Vol C Tables 4.2.6.8 and 6.1.1.4'
N N 0.0061 0.0033 'International Tables Vol C Tables 4.2.6.8 and 6.1.1.4'
O O 0.0106 0.0060 'International Tables Vol C Tables 4.2.6.8 and 6.1.1.4'

loop_
_geom_angle_atom_site_label_1
_geom_angle_atom_site_label_2
_geom_angle_atom_site_label_3
_geom_angle
C2 O1 C12 109.12(11)
O3 C2 O1 109.67(11)
O3 C2 C13 107.20(11)
O1 C2 C13 109.61(11)
O3 C2 C10 107.19(11)
O1 C2 C10 104.47(11)
C13 C2 C10 118.51(12)
C2 O3 C4 108.03(11)
O3 C4 C5 109.86(13)
O3 C4 C9 103.32(11)
C5 C4 C9 113.23(13)
O6 C5 C4 111.92(13)
C7 O6 C5 114.55(13)
O6 C7 O8 110.14(12)
O6 C7 C16 105.83(14)
O8 C7 C16 105.68(13)
O6 C7 C17 111.97(15)
O8 C7 C17 110.53(14)
C16 C7 C17 112.42(15)
C9 O8 C7 114.89(11)
O8 C9 C10 106.56(11)
O8 C9 C4 111.38(12)
C10 C9 C4 102.45(12)
O11 C10 C9 108.65(12)
O11 C10 C2 105.08(11)
C9 C10 C2 103.91(12)
C10 O11 C12 108.12(11)
O11 C12 O1 105.34(13)
O11 C12 C18 108.15(15)
O1 C12 C18 109.15(15)
O11 C12 C19 110.95(14)
O1 C12 C19 109.32(14)
C18 C12 C19 113.59(17)
O14 C13 O15 126.78(14)
O14 C13 C2 117.54(13)
O15 C13 C2 115.67(12)
C25 C20 C21 119.17(16)
C25 C20 C26 120.99(14)
C21 C20 C26 119.78(16)
C20 C21 C22 120.56(17)
C23 C22 C21 119.58(14)
C22 C23 C24 120.21(16)
C23 C24 C25 120.17(19)
C20 C25 C24 120.27(16)
N28 C26 C20 111.11(12)
N28 C26 C27 109.06(12)
C20 C26 C27 112.82(13)

loop_
_geom_bond_atom_site_label_1
_geom_bond_atom_site_label_2
_geom_bond_distance
O1 C2 1.4252(18)
O1 C12 1.430(2)
C2 O3 1.4081(17)
C2 C13 1.544(2)
C2 C10 1.5448(19)
O3 C4 1.4371(18)
C4 C5 1.501(2)
C4 C9 1.533(2)
C5 O6 1.428(2)
O6 C7 1.421(2)
C7 O8 1.4380(18)
C7 C16 1.503(3)
C7 C17 1.528(2)
O8 C9 1.4290(18)
C9 C10 1.519(2)
C10 O11 1.4226(18)
O11 C12 1.429(2)
C12 C18 1.507(3)
C12 C19 1.518(3)
C13 O14 1.2390(18)
C13 O15 1.2610(17)
C20 C25 1.384(3)
C20 C21 1.386(2)
C20 C26 1.516(2)
C21 C22 1.405(2)
C22 C23 1.373(3)
C23 C24 1.383(3)
C24 C25 1.395(2)
C26 N28 1.4995(17)
C26 C27 1.525(2)
